data_7161238
loop_
_publ_author_name
'Mohit, ?'
'Sharma, Ritika'
'Rawat, Diwan S.'

_publ_section_title
;
 Metal-free O-H insertion enables access to heterocycle-rich
 &#x3b1;-carbonyloxy esters.
;
_journal_name_full 'Organic &amp; biomolecular chemistry'
_journal_paper_doi 10.1039/d6ob00779a
_journal_year 2026
_chemical_formula_moiety 'C15 H13 Br N2 O4'
_chemical_formula_sum 'C15 H13 Br N2 O4'
_chemical_formula_weight 365.18
_chemical_name_systematic drs-159
_space_group_crystal_system monoclinic
_space_group_IT_number 14
_space_group_name_Hall '-P 2ybc'
_space_group_name_H-M_alt 'P 1 21/c 1'
_atom_sites_solution_hydrogens geom
_atom_sites_solution_primary dual
_audit_creation_date 2026-06-17
_audit_creation_method
;
Olex2 1.5-ac7-018
(compiled 2025.08.06 svn.rb7424aed for Rigaku Oxford Diffraction, GUI svn.r7314)
;
_audit_update_record
;
2026-06-17 deposited with the CCDC.	2026-06-22 downloaded from the CCDC.
;
_cell_angle_alpha 90
_cell_angle_beta 105.343(6)
_cell_angle_gamma 90
_cell_formula_units_Z 4
_cell_length_a 10.5760(6)
_cell_length_b 11.0774(5)
_cell_length_c 13.2454(8)
_cell_measurement_reflns_used 3951
_cell_measurement_temperature 293(2)
_cell_measurement_theta_max 28.2690
_cell_measurement_theta_min 2.4340
_cell_volume 1496.45(15)
_computing_cell_refinement 'CrysAlisPro 1.171.44.128a (Rigaku OD, 2025)'
_computing_data_collection 'CrysAlisPro 1.171.44.128a (Rigaku OD, 2025)'
_computing_data_reduction 'CrysAlisPro 1.171.44.128a (Rigaku OD, 2025)'
_computing_molecular_graphics 'Olex2 1.5-ac7-018 (Dolomanov et al., 2009)'
_computing_publication_material 'Olex2 1.5-ac7-018 (Dolomanov et al., 2009)'
_computing_structure_refinement 'SHELXL 2018/3 (Sheldrick, 2015)'
_computing_structure_solution 'SHELXT 2018/2 (Sheldrick, 2018)'
_diffrn_ambient_temperature 293(2)
_diffrn_detector 'Hybrid Pixel Array Detector'
_diffrn_detector_area_resol_mean 10.0000
_diffrn_detector_type HyPix
_diffrn_measured_fraction_theta_full 1.000
_diffrn_measured_fraction_theta_max 0.821
_diffrn_measurement_details
;
List of Runs (angles in degrees, time in seconds):

  # Type    Start    End  Width  t~exp~   \w     \q     \k     \f   Frames
#--------------------------------------------------------------------------
  1  \w    -78.00   1.00   0.50    1.79    --   -4.99 -26.00  83.00  158
  2  \w    -22.00   4.00   0.50    1.79    --   -4.99 -99.00 120.00   52
  3  \w    -13.00  17.00   0.50    1.79    --   -4.99 -99.00  30.00   60
  4  \w    -17.00  19.00   0.50    1.79    --   -4.99  26.00-114.00   72
  5  \w    -16.00  59.00   0.50    1.79    --   -4.99  38.00 -90.00  150
;
_diffrn_measurement_device 'four-circle diffractometer'
_diffrn_measurement_device_type 'XtaLAB Synergy, Single source at home/near, HyPix'
_diffrn_measurement_method '\w scans'
_diffrn_orient_matrix_type 'CrysAlisPro convention (1999,Acta A55,543-557)'
_diffrn_orient_matrix_UB_11 0.0654659000
_diffrn_orient_matrix_UB_12 0.0209349000
_diffrn_orient_matrix_UB_13 0.0095686000
_diffrn_orient_matrix_UB_21 -0.0036137000
_diffrn_orient_matrix_UB_22 -0.0059562000
_diffrn_orient_matrix_UB_23 -0.0540260000
_diffrn_orient_matrix_UB_31 -0.0231008000
_diffrn_orient_matrix_UB_32 0.0602244000
_diffrn_orient_matrix_UB_33 -0.0086912000
_diffrn_radiation_monochromator mirror
_diffrn_radiation_probe x-ray
_diffrn_radiation_type 'Mo K\a'
_diffrn_radiation_wavelength 0.71073
_diffrn_reflns_av_R_equivalents 0.0334
_diffrn_reflns_av_unetI/netI 0.0391
_diffrn_reflns_Laue_measured_fraction_full 1.000
_diffrn_reflns_Laue_measured_fraction_max 0.821
_diffrn_reflns_limit_h_max 14
_diffrn_reflns_limit_h_min -13
_diffrn_reflns_limit_k_max 13
_diffrn_reflns_limit_k_min -15
_diffrn_reflns_limit_l_max 17
_diffrn_reflns_limit_l_min -13
_diffrn_reflns_number 12762
_diffrn_reflns_point_group_measured_fraction_full 1.000
_diffrn_reflns_point_group_measured_fraction_max 0.821
_diffrn_reflns_theta_full 25.242
_diffrn_reflns_theta_max 30.669
_diffrn_reflns_theta_min 2.434
_diffrn_source 'micro-focus sealed X-ray tube'
_diffrn_source_type 'PhotonJet (Mo) X-ray Source'
_exptl_absorpt_coefficient_mu 2.766
_exptl_absorpt_correction_T_max 1.00000
_exptl_absorpt_correction_T_min 0.73013
_exptl_absorpt_correction_type multi-scan
_exptl_absorpt_process_details
;
CrysAlisPro 1.171.44.128a (Rigaku Oxford Diffraction, 2025)
Empirical absorption correction using spherical harmonics,
implemented in SCALE3 ABSPACK scaling algorithm.
;
_exptl_crystal_colour 'clear whiteish colourless'
_exptl_crystal_colour_lustre clear
_exptl_crystal_colour_modifier whiteish
_exptl_crystal_colour_primary colourless
_exptl_crystal_density_diffrn 1.621
_exptl_crystal_description block
_exptl_crystal_F_000 736
_exptl_crystal_preparation 'slow evaporation in chloroform and hexane'
_exptl_crystal_size_max 0.1
_exptl_crystal_size_mid 0.1
_exptl_crystal_size_min 0.1
_refine_diff_density_max 0.381
_refine_diff_density_min -0.304
_refine_diff_density_rms 0.058
_refine_ls_extinction_method none
_refine_ls_goodness_of_fit_ref 0.911
_refine_ls_hydrogen_treatment constr
_refine_ls_matrix_type full
_refine_ls_number_parameters 200
_refine_ls_number_reflns 3794
_refine_ls_number_restraints 0
_refine_ls_restrained_S_all 0.911
_refine_ls_R_factor_all 0.0750
_refine_ls_R_factor_gt 0.0426
_refine_ls_shift/su_max 0.001
_refine_ls_shift/su_mean 0.000
_refine_ls_structure_factor_coef Fsqd
_refine_ls_weighting_details 'w=1/[\s^2^(Fo^2^)+(0.1000P)^2^] where P=(Fo^2^+2Fc^2^)/3'
_refine_ls_weighting_scheme calc
_refine_ls_wR_factor_gt 0.1215
_refine_ls_wR_factor_ref 0.1395
_reflns_Friedel_coverage 0.000
_reflns_number_gt 2627
_reflns_number_total 3794
_reflns_threshold_expression 'I > 2\s(I)'
_cod_data_source_file d6ob00779a2.cif
_cod_data_source_block drs-259_auto
_cod_database_code 7161238
_shelx_shelxl_version_number 2018/3
_shelx_space_group_comment
;
The symmetry employed for this shelxl refinement is uniquely defined
by the following loop, which should always be used as a source of
symmetry information in preference to the above space-group names.
They are only intended as comments.
;
_cell_oxdiff_angle_alpha 89.975(3)
_cell_oxdiff_angle_beta 105.353(3)
_cell_oxdiff_angle_gamma 90.017(3)
_cell_oxdiff_length_a 10.5810(4)
_cell_oxdiff_length_b 11.0764(3)
_cell_oxdiff_length_c 13.2410(5)
_cell_oxdiff_measurement_reflns_used 3951
_cell_oxdiff_volume 1496.46(9)
_shelx_estimated_absorpt_t_max 0.769
_shelx_estimated_absorpt_t_min 0.769
_diffrn_oxdiff_measurement_exp_name DRS-259.par
_olex2_refinement_description
;
1. Fixed Uiso
 At 1.2 times of:
  All C(H) groups, All C(H,H) groups
 At 1.5 times of:
  All C(H,H,H) groups
2.a Ternary CH refined with riding coordinates:
 C00D(H00D)
2.b Secondary CH2 refined with riding coordinates:
 C00L(H00A,H00C)
2.c Aromatic/amide H refined with riding coordinates:
 C00B(H00B), C00E(H00E), C00F(H00F), C00H(H00H), C00I(H00I), C00J(H00J),
 C00K(H00K)
2.d Idealised Me refined as rotating group:
 C00M(H00G,H00L,H00M)
;
_olex2_submission_special_instructions 'No special instructions were received'
_oxdiff_exptl_absorpt_empirical_details
;
Empirical correction (ABSPACK) includes:
- Absorption correction using spherical harmonics
- Frame scaling
;
_oxdiff_exptl_absorpt_empirical_full_max 1.313
_oxdiff_exptl_absorpt_empirical_full_min 0.806

loop_
_space_group_symop_operation_xyz
'x, y, z'
'-x, y+1/2, -z+1/2'
'-x, -y, -z'
'x, -y-1/2, z-1/2'

loop_
_atom_site_label
_atom_site_type_symbol
_atom_site_fract_x
_atom_site_fract_y
_atom_site_fract_z
_atom_site_U_iso_or_equiv
_atom_site_adp_type
_atom_site_occupancy
_atom_site_site_symmetry_order
_atom_site_calc_flag
_atom_site_refinement_flags_posn
_atom_site_refinement_flags_adp
_atom_site_refinement_flags_occupancy
_atom_site_disorder_assembly
_atom_site_disorder_group
Br01 Br -0.03090(4) 0.69106(3) 0.31349(3) 0.06221(17) Uani 1 1 d . . . . .
O002 O 0.46068(18) 0.37654(15) 0.63584(15) 0.0449(5) Uani 1 1 d . . . . .
O003 O 0.3201(2) 0.14024(16) 0.46348(16) 0.0469(5) Uani 1 1 d . . . . .
O004 O 0.5391(2) 0.20290(16) 0.71470(19) 0.0537(5) Uani 1 1 d . . . . .
O005 O 0.4989(2) 0.2501(2) 0.4663(2) 0.0624(6) Uani 1 1 d . . . . .
N006 N 0.7675(3) 0.5729(2) 0.8087(2) 0.0519(6) Uani 1 1 d . . . . .
N007 N 0.8609(3) 0.3942(3) 0.8985(2) 0.0607(7) Uani 1 1 d . . . . .
C008 C 0.0872(3) 0.5738(2) 0.3899(2) 0.0419(6) Uani 1 1 d . . . . .
C009 C 0.2583(3) 0.4058(2) 0.5063(2) 0.0358(5) Uani 1 1 d . . . . .
C00A C 0.6575(3) 0.3853(2) 0.7671(2) 0.0379(6) Uani 1 1 d . . . . .
C00B C 0.6674(3) 0.5086(2) 0.7536(2) 0.0445(6) Uani 1 1 d . . . . .
H00B H 0.601197 0.547594 0.704058 0.053 Uiso 1 1 calc R U . . .
C00C C 0.4028(3) 0.2315(2) 0.4944(2) 0.0396(6) Uani 1 1 d . . . . .
C00D C 0.3526(3) 0.3123(2) 0.5688(2) 0.0392(6) Uani 1 1 d . . . . .
H00D H 0.308381 0.263429 0.610861 0.047 Uiso 1 1 calc R U . . .
C00E C 0.2957(3) 0.5252(2) 0.5039(2) 0.0437(6) Uani 1 1 d . . . . .
H00E H 0.379268 0.549016 0.541461 0.052 Uiso 1 1 calc R U . . .
C00F C 0.1347(3) 0.3711(2) 0.4486(2) 0.0447(6) Uani 1 1 d . . . . .
H00F H 0.109119 0.290912 0.449491 0.054 Uiso 1 1 calc R U . . .
C00G C 0.5482(3) 0.3096(2) 0.7053(2) 0.0400(6) Uani 1 1 d . . . . .
C00H C 0.2097(3) 0.6097(2) 0.4459(2) 0.0446(6) Uani 1 1 d . . . . .
H00H H 0.234960 0.690028 0.445074 0.054 Uiso 1 1 calc R U . . .
C00I C 0.0489(3) 0.4542(2) 0.3899(2) 0.0483(7) Uani 1 1 d . . . . .
H00I H -0.033826 0.430153 0.350746 0.058 Uiso 1 1 calc R U . . .
C00J C 0.8590(3) 0.5113(3) 0.8787(2) 0.0559(8) Uani 1 1 d . . . . .
H00J H 0.929383 0.555889 0.918033 0.067 Uiso 1 1 calc R U . . .
C00K C 0.7587(3) 0.3314(3) 0.8418(2) 0.0519(7) Uani 1 1 d . . . . .
H00K H 0.755336 0.248664 0.852879 0.062 Uiso 1 1 calc R U . . .
C00L C 0.3435(3) 0.0635(3) 0.3810(3) 0.0548(8) Uani 1 1 d . . . . .
H00A H 0.433083 0.034144 0.399986 0.066 Uiso 1 1 calc R U . . .
H00C H 0.328437 0.108043 0.315895 0.066 Uiso 1 1 calc R U . . .
C00M C 0.2494(4) -0.0395(3) 0.3694(3) 0.0677(10) Uani 1 1 d . . . . .
H00G H 0.254400 -0.088054 0.310570 0.101 Uiso 1 1 calc R U . . .
H00L H 0.161975 -0.008758 0.358462 0.101 Uiso 1 1 calc R U . . .
H00M H 0.271534 -0.087814 0.431808 0.101 Uiso 1 1 calc R U . . .

loop_
_atom_site_aniso_label
_atom_site_aniso_U_11
_atom_site_aniso_U_22
_atom_site_aniso_U_33
_atom_site_aniso_U_23
_atom_site_aniso_U_13
_atom_site_aniso_U_12
Br01 0.0621(3) 0.0500(2) 0.0666(3) 0.01076(13) 0.00303(17) 0.01374(13)
O002 0.0443(11) 0.0301(9) 0.0510(11) -0.0026(7) -0.0033(9) -0.0041(7)
O003 0.0444(11) 0.0383(10) 0.0606(13) -0.0145(8) 0.0184(9) -0.0072(8)
O004 0.0547(14) 0.0342(11) 0.0655(14) 0.0042(8) 0.0042(11) -0.0049(8)
O005 0.0512(13) 0.0623(14) 0.0811(16) -0.0155(11) 0.0306(12) -0.0162(11)
N006 0.0455(14) 0.0441(13) 0.0612(16) -0.0101(11) 0.0055(12) -0.0059(10)
N007 0.0568(17) 0.0646(17) 0.0491(15) -0.0037(12) -0.0062(12) 0.0015(13)
C008 0.0444(16) 0.0385(13) 0.0429(15) 0.0026(10) 0.0117(12) 0.0054(11)
C009 0.0377(14) 0.0325(12) 0.0376(13) -0.0014(9) 0.0109(11) -0.0010(9)
C00A 0.0402(14) 0.0360(13) 0.0382(14) -0.0041(9) 0.0115(11) 0.0000(10)
C00B 0.0434(15) 0.0389(14) 0.0480(15) -0.0075(11) 0.0065(12) 0.0019(11)
C00C 0.0371(14) 0.0316(12) 0.0478(15) 0.0006(10) 0.0075(12) -0.0035(10)
C00D 0.0397(14) 0.0277(12) 0.0471(15) -0.0028(9) 0.0057(12) -0.0060(9)
C00E 0.0396(15) 0.0329(13) 0.0550(16) -0.0012(11) 0.0062(12) -0.0038(10)
C00F 0.0441(15) 0.0310(13) 0.0557(17) -0.0027(11) 0.0073(13) -0.0076(10)
C00G 0.0418(15) 0.0346(14) 0.0435(16) -0.0013(9) 0.0111(12) -0.0001(10)
C00H 0.0527(17) 0.0283(12) 0.0515(16) 0.0005(10) 0.0114(13) -0.0026(10)
C00I 0.0410(16) 0.0443(15) 0.0541(17) -0.0017(12) 0.0026(13) -0.0015(11)
C00J 0.0468(18) 0.0588(19) 0.0556(19) -0.0102(14) 0.0019(15) -0.0062(14)
C00K 0.058(2) 0.0474(15) 0.0455(17) 0.0020(12) 0.0052(15) 0.0018(13)
C00L 0.0525(19) 0.0535(17) 0.0597(19) -0.0176(13) 0.0171(15) 0.0017(13)
C00M 0.077(3) 0.0444(17) 0.079(2) -0.0242(15) 0.0152(19) -0.0104(15)

loop_
_atom_type_symbol
_atom_type_description
_atom_type_scat_dispersion_real
_atom_type_scat_dispersion_imag
_atom_type_scat_source
C C 0.0033 0.0016 'International Tables Vol C Tables 4.2.6.8 and 6.1.1.4'
H H 0.0000 0.0000 'International Tables Vol C Tables 4.2.6.8 and 6.1.1.4'
Br Br -0.2901 2.4595 'International Tables Vol C Tables 4.2.6.8 and 6.1.1.4'
N N 0.0061 0.0033 'International Tables Vol C Tables 4.2.6.8 and 6.1.1.4'
O O 0.0106 0.0060 'International Tables Vol C Tables 4.2.6.8 and 6.1.1.4'

loop_
_geom_angle_atom_site_label_1
_geom_angle_atom_site_label_2
_geom_angle_atom_site_label_3
_geom_angle
_geom_angle_site_symmetry_1
_geom_angle_site_symmetry_3
_geom_angle_publ_flag
C00G O002 C00D 116.2(2) . . ?
C00C O003 C00L 116.6(2) . . ?
C00B N006 C00J 115.7(2) . . ?
C00J N007 C00K 115.6(3) . . ?
C00H C008 Br01 119.0(2) . . ?
C00H C008 C00I 120.8(3) . . ?
C00I C008 Br01 120.2(2) . . ?
C00E C009 C00D 120.9(2) . . ?
C00F C009 C00D 119.9(2) . . ?
C00F C009 C00E 119.2(2) . . ?
C00B C00A C00G 124.0(2) . . ?
C00B C00A C00K 116.6(3) . . ?
C00K C00A C00G 119.4(2) . . ?
N006 C00B C00A 122.5(3) . . ?
N006 C00B H00B 118.8 . . ?
C00A C00B H00B 118.8 . . ?
O003 C00C C00D 109.4(2) . . ?
O005 C00C O003 125.6(3) . . ?
O005 C00C C00D 125.0(2) . . ?
O002 C00D C009 107.39(18) . . ?
O002 C00D C00C 109.5(2) . . ?
O002 C00D H00D 110.1 . . ?
C009 C00D C00C 109.7(2) . . ?
C009 C00D H00D 110.1 . . ?
C00C C00D H00D 110.1 . . ?
C009 C00E H00E 119.7 . . ?
C009 C00E C00H 120.5(3) . . ?
C00H C00E H00E 119.7 . . ?
C009 C00F H00F 119.6 . . ?
C00I C00F C009 120.8(2) . . ?
C00I C00F H00F 119.6 . . ?
O002 C00G C00A 111.1(2) . . ?
O004 C00G O002 123.9(3) . . ?
O004 C00G C00A 124.9(3) . . ?
C008 C00H C00E 119.5(2) . . ?
C008 C00H H00H 120.3 . . ?
C00E C00H H00H 120.3 . . ?
C008 C00I H00I 120.4 . . ?
C00F C00I C008 119.3(3) . . ?
C00F C00I H00I 120.4 . . ?
N006 C00J H00J 116.2 . . ?
N007 C00J N006 127.5(3) . . ?
N007 C00J H00J 116.2 . . ?
N007 C00K C00A 122.2(3) . . ?
N007 C00K H00K 118.9 . . ?
C00A C00K H00K 118.9 . . ?
O003 C00L H00A 110.4 . . ?
O003 C00L H00C 110.4 . . ?
O003 C00L C00M 106.4(3) . . ?
H00A C00L H00C 108.6 . . ?
C00M C00L H00A 110.4 . . ?
C00M C00L H00C 110.4 . . ?
C00L C00M H00G 109.5 . . ?
C00L C00M H00L 109.5 . . ?
C00L C00M H00M 109.5 . . ?
H00G C00M H00L 109.5 . . ?
H00G C00M H00M 109.5 . . ?
H00L C00M H00M 109.5 . . ?

loop_
_geom_bond_atom_site_label_1
_geom_bond_atom_site_label_2
_geom_bond_distance
_geom_bond_site_symmetry_2
_geom_bond_publ_flag
Br01 C008 1.898(3) . ?
O002 C00D 1.437(3) . ?
O002 C00G 1.343(3) . ?
O003 C00C 1.329(3) . ?
O003 C00L 1.456(3) . ?
O004 C00G 1.195(3) . ?
O005 C00C 1.189(3) . ?
N006 C00B 1.324(4) . ?
N006 C00J 1.337(4) . ?
N007 C00J 1.322(4) . ?
N007 C00K 1.337(4) . ?
C008 C00H 1.371(4) . ?
C008 C00I 1.386(4) . ?
C009 C00D 1.522(4) . ?
C009 C00E 1.383(3) . ?
C009 C00F 1.382(4) . ?
C00A C00B 1.385(4) . ?
C00A C00G 1.487(4) . ?
C00A C00K 1.385(4) . ?
C00B H00B 0.9300 . ?
C00C C00D 1.526(4) . ?
C00D H00D 0.9800 . ?
C00E H00E 0.9300 . ?
C00E C00H 1.387(4) . ?
C00F H00F 0.9300 . ?
C00F C00I 1.379(4) . ?
C00H H00H 0.9300 . ?
C00I H00I 0.9300 . ?
C00J H00J 0.9300 . ?
C00K H00K 0.9300 . ?
C00L H00A 0.9700 . ?
C00L H00C 0.9700 . ?
C00L C00M 1.494(5) . ?
C00M H00G 0.9600 . ?
C00M H00L 0.9600 . ?
C00M H00M 0.9600 . ?

loop_
_geom_torsion_atom_site_label_1
_geom_torsion_atom_site_label_2
_geom_torsion_atom_site_label_3
_geom_torsion_atom_site_label_4
_geom_torsion
_geom_torsion_site_symmetry_1
_geom_torsion_site_symmetry_2
_geom_torsion_site_symmetry_3
_geom_torsion_site_symmetry_4
_geom_torsion_publ_flag
Br01 C008 C00H C00E 178.6(2) . . . . ?
Br01 C008 C00I C00F -178.0(2) . . . . ?
O003 C00C C00D O002 155.3(2) . . . . ?
O003 C00C C00D C009 -87.1(3) . . . . ?
O005 C00C C00D O002 -26.9(4) . . . . ?
O005 C00C C00D C009 90.7(3) . . . . ?
C009 C00E C00H C008 -0.6(4) . . . . ?
C009 C00F C00I C008 -0.7(5) . . . . ?
C00B N006 C00J N007 0.4(5) . . . . ?
C00B C00A C00G O002 -0.4(4) . . . . ?
C00B C00A C00G O004 178.7(3) . . . . ?
C00B C00A C00K N007 0.1(5) . . . . ?
C00C O003 C00L C00M 173.3(3) . . . . ?
C00D O002 C00G O004 -1.3(4) . . . . ?
C00D O002 C00G C00A 177.9(2) . . . . ?
C00D C009 C00E C00H 179.4(3) . . . . ?
C00D C009 C00F C00I -178.7(3) . . . . ?
C00E C009 C00D O002 13.0(4) . . . . ?
C00E C009 C00D C00C -106.0(3) . . . . ?
C00E C009 C00F C00I -0.4(4) . . . . ?
C00F C009 C00D O002 -168.8(2) . . . . ?
C00F C009 C00D C00C 72.3(3) . . . . ?
C00F C009 C00E C00H 1.1(4) . . . . ?
C00G O002 C00D C009 173.4(2) . . . . ?
C00G O002 C00D C00C -67.5(3) . . . . ?
C00G C00A C00B N006 -178.6(3) . . . . ?
C00G C00A C00K N007 178.7(3) . . . . ?
C00H C008 C00I C00F 1.2(4) . . . . ?
C00I C008 C00H C00E -0.5(4) . . . . ?
C00J N006 C00B C00A -0.1(4) . . . . ?
C00J N007 C00K C00A 0.1(5) . . . . ?
C00K N007 C00J N006 -0.3(5) . . . . ?
C00K C00A C00B N006 -0.1(4) . . . . ?
C00K C00A C00G O002 -179.0(3) . . . . ?
C00K C00A C00G O004 0.2(4) . . . . ?
C00L O003 C00C O005 -6.0(4) . . . . ?
C00L O003 C00C C00D 171.8(2) . . . . ?
